data_7216813
loop_
_publ_author_name
'Yang, Yan'
'Yang, Jin'
'Du, Peng'
'Liu, Ying-Ying'
'Ma, Jian-Fang'

_publ_section_title
;
 A series of metal--organic frameworks based on a semi-rigid bifunctional
 ligand 5-[(1H-1,2,4-triazol-1-yl)methoxy] isophthalic acid and flexible
 N-donor bridging ligands
;
_journal_issue 28
_journal_name_full CrystEngComm
_journal_page_first 6380
_journal_paper_doi 10.1039/c3ce42625d
_journal_volume 16
_journal_year 2014
_chemical_formula_moiety 'C36 H38 Cu2 N12 O10, 4H2O'
_chemical_formula_sum 'C36 H46 Cu2 N12 O14'
_chemical_formula_weight 997.93
_chemical_name_systematic
;
 ?
;
_space_group_IT_number 14
_symmetry_cell_setting monoclinic
_symmetry_space_group_name_Hall '-P 2ybc'
_symmetry_space_group_name_H-M 'P 1 21/c 1'
_atom_sites_solution_hydrogens geom
_atom_sites_solution_primary direct
_atom_sites_solution_secondary difmap
_audit_creation_method SHELXL-97
_cell_angle_alpha 90
_cell_angle_beta 94.900(6)
_cell_angle_gamma 90
_cell_formula_units_Z 2
_cell_length_a 13.5928(9)
_cell_length_b 8.7066(5)
_cell_length_c 18.2172(10)
_cell_measurement_reflns_used 1884
_cell_measurement_temperature 293(2)
_cell_measurement_theta_max 29.0627
_cell_measurement_theta_min 3.0409
_cell_volume 2148.1(2)
_computing_cell_refinement 'CrysAlisPro(1.171.35.21) (Agilent Tech., 2012)'
_computing_data_collection 'CrysAlisPro(1.171.35.21) (Agilent Tech., 2012)'
_computing_data_reduction 'CrysAlisPro(1.171.35.21) (Agilent Tech., 2012)'
_computing_structure_refinement 'SHELXL-97 (Sheldrick, 2008)'
_computing_structure_solution 'SHELXS-97 (Sheldrick, 2008)'
_diffrn_ambient_temperature 293(2)
_diffrn_measured_fraction_theta_full 0.995
_diffrn_measured_fraction_theta_max 0.975
_diffrn_measurement_device_type 'Oxford Diffraction Gemini R Ultra'
_diffrn_measurement_method '\w scan'
_diffrn_radiation_monochromator graphite
_diffrn_radiation_source 'fine-focus sealed tube'
_diffrn_radiation_type MoK\a
_diffrn_radiation_wavelength 0.71073
_diffrn_reflns_av_R_equivalents 0.0439
_diffrn_reflns_av_sigmaI/netI 0.0794
_diffrn_reflns_limit_h_max 17
_diffrn_reflns_limit_h_min -16
_diffrn_reflns_limit_k_max 11
_diffrn_reflns_limit_k_min -10
_diffrn_reflns_limit_l_max 16
_diffrn_reflns_limit_l_min -23
_diffrn_reflns_number 8925
_diffrn_reflns_theta_full 25.00
_diffrn_reflns_theta_max 27.10
_diffrn_reflns_theta_min 3.05
_exptl_absorpt_coefficient_mu 1.070
_exptl_absorpt_correction_T_max 0.7833
_exptl_absorpt_correction_T_min 0.7396
_exptl_absorpt_correction_type multi-scan
_exptl_absorpt_process_details
;
CrysAlis (Oxford Diffraction, 2006)
;
_exptl_crystal_colour blue
_exptl_crystal_density_diffrn 1.543
_exptl_crystal_density_method 'not measured'
_exptl_crystal_description block
_exptl_crystal_F_000 1032
_exptl_crystal_size_max 0.30
_exptl_crystal_size_mid 0.27
_exptl_crystal_size_min 0.24
_refine_diff_density_max 0.359
_refine_diff_density_min -0.347
_refine_diff_density_rms 0.076
_refine_ls_extinction_method none
_refine_ls_goodness_of_fit_ref 1.024
_refine_ls_hydrogen_treatment mixed
_refine_ls_matrix_type full
_refine_ls_number_parameters 321
_refine_ls_number_reflns 4620
_refine_ls_number_restraints 39
_refine_ls_restrained_S_all 1.035
_refine_ls_R_factor_all 0.0958
_refine_ls_R_factor_gt 0.0553
_refine_ls_shift/su_max 0.018
_refine_ls_shift/su_mean 0.002
_refine_ls_structure_factor_coef Fsqd
_refine_ls_weighting_details 'calc w=1/[\s^2^(Fo^2^)+(0.0429P)^2^+0.3255P] where P=(Fo^2^+2Fc^2^)/3'
_refine_ls_weighting_scheme calc
_refine_ls_wR_factor_gt 0.1000
_refine_ls_wR_factor_ref 0.1170
_reflns_number_gt 3082
_reflns_number_total 4620
_reflns_threshold_expression >2\s(I)
_cod_data_source_file c3ce42625d3.cif
_cod_data_source_block Compound-6
_cod_original_sg_symbol_H-M 'P 21/c '
_cod_database_code 7216813

loop_
_symmetry_equiv_pos_as_xyz
'x, y, z'
'-x, y+1/2, -z+1/2'
'-x, -y, -z'
'x, -y-1/2, z-1/2'

loop_
_atom_site_label
_atom_site_type_symbol
_atom_site_fract_x
_atom_site_fract_y
_atom_site_fract_z
_atom_site_U_iso_or_equiv
_atom_site_adp_type
_atom_site_occupancy
_atom_site_symmetry_multiplicity
_atom_site_calc_flag
_atom_site_refinement_flags
_atom_site_disorder_assembly
_atom_site_disorder_group
Cu1 Cu 0.16511(3) 0.61121(5) 0.71430(2) 0.02801(15) Uani 1 1 d . . .
C1 C 0.2001(3) 0.5038(4) 0.49736(18) 0.0277(8) Uani 1 1 d . . .
C2 C 0.2037(3) 0.5971(4) 0.43593(18) 0.0274(8) Uani 1 1 d . . .
H2 H 0.1961 0.7027 0.4406 0.033 Uiso 1 1 calc R . .
C3 C 0.2183(2) 0.5353(4) 0.36815(18) 0.0257(8) Uani 1 1 d . . .
C5 C 0.2273(2) 0.2847(4) 0.42223(19) 0.0263(8) Uani 1 1 d . . .
C4 C 0.2313(2) 0.3775(4) 0.36149(18) 0.0283(8) Uani 1 1 d . . .
H4 H 0.2427 0.3350 0.3161 0.034 Uiso 1 1 calc R . .
C6 C 0.2126(2) 0.3466(4) 0.49066(19) 0.0275(8) Uani 1 1 d . . .
H6 H 0.2111 0.2831 0.5316 0.033 Uiso 1 1 calc R . .
C7 C 0.1842(3) 0.5790(4) 0.57013(19) 0.0306(8) Uani 1 1 d . . .
C8 C 0.2165(3) 0.6327(4) 0.29961(19) 0.0304(8) Uani 1 1 d . . .
C9 C 0.1445(3) 0.0504(4) 0.4114(2) 0.0329(9) Uani 1 1 d . . .
H9A H 0.1199 0.0567 0.4598 0.039 Uiso 1 1 calc R . .
H9B H 0.1537 -0.0572 0.4001 0.039 Uiso 1 1 calc R . .
C10 C 0.0103(3) 0.1907(4) 0.2549(2) 0.0331(9) Uani 1 1 d . . .
H10 H -0.0031 0.2035 0.2043 0.040 Uiso 1 1 calc R . .
C11 C 0.0027(3) 0.2185(4) 0.3685(2) 0.0317(8) Uani 1 1 d . . .
H11 H -0.0138 0.2510 0.4145 0.038 Uiso 1 1 calc R . .
C12 C 0.3320(4) 0.3852(5) 0.7012(3) 0.0604(13) Uani 1 1 d . B .
H12 H 0.2948 0.3260 0.6666 0.072 Uiso 1 1 calc R . .
C13 C 0.3720(3) 0.5572(5) 0.7768(3) 0.0530(12) Uani 1 1 d . . .
H13 H 0.3715 0.6428 0.8073 0.064 Uiso 1 1 calc R . .
C14 C 0.5449(4) 0.4725(7) 0.8162(4) 0.098(2) Uani 1 1 d . . .
H14A H 0.5668 0.5785 0.8200 0.118 Uiso 1 1 calc R A 1
H14B H 0.5930 0.4151 0.7910 0.118 Uiso 1 1 calc RD A 1
C15 C 0.5392(15) 0.4016(15) 0.8995(12) 0.106(4) Uani 0.519(10) 1 d PDU B 1
H15A H 0.6015 0.4180 0.9286 0.127 Uiso 0.519(10) 1 calc PR B 1
H15B H 0.4876 0.4530 0.9239 0.127 Uiso 0.519(10) 1 calc PR B 1
C16 C 0.5197(11) 0.2498(15) 0.8941(10) 0.106(4) Uani 0.481(10) 1 d PDU B 1
H16A H 0.5721 0.1931 0.8733 0.127 Uiso 0.481(10) 1 calc PR B 1
H16B H 0.4571 0.2288 0.8663 0.127 Uiso 0.481(10) 1 calc PR B 1
C15' C 0.5587(9) 0.3352(14) 0.8681(8) 0.090(3) Uani 0.519(10) 1 d PDU B 2
H15C H 0.5484 0.2403 0.8407 0.107 Uiso 0.519(10) 1 calc PRD B 2
H15D H 0.6252 0.3346 0.8921 0.107 Uiso 0.519(10) 1 calc PR B 2
C16' C 0.4908(11) 0.348(2) 0.9199(8) 0.093(3) Uani 0.481(10) 1 d PDU B 2
H16C H 0.4247 0.3318 0.8967 0.111 Uiso 0.481(10) 1 calc PR B 2
H16D H 0.4939 0.4495 0.9415 0.111 Uiso 0.481(10) 1 calc PR B 2
C17 C 0.5159(8) 0.2162(13) 0.9853(6) 0.165(4) Uani 1 1 d . . .
H17A H 0.5776 0.2364 1.0145 0.198 Uiso 1 1 calc R B 1
H17B H 0.4607 0.2644 1.0067 0.198 Uiso 1 1 calc R B 1
C18 C 0.4997(6) 0.0519(13) 0.9657(4) 0.142(4) Uani 1 1 d . . .
H18A H 0.5511 0.0182 0.9355 0.170 Uiso 1 1 calc R . .
H18B H 0.4368 0.0413 0.9367 0.170 Uiso 1 1 calc R . .
N1 N 0.0723(2) 0.1164(3) 0.35724(15) 0.0281(7) Uani 1 1 d . . .
N2 N 0.0787(2) 0.0974(3) 0.28312(15) 0.0315(7) Uani 1 1 d . . .
N3 N -0.0396(2) 0.2673(3) 0.30486(16) 0.0292(7) Uani 1 1 d . . .
N4 N 0.2964(2) 0.5121(3) 0.73208(17) 0.0366(8) Uani 1 1 d . . .
N5 N 0.4231(3) 0.3528(5) 0.7240(2) 0.0720(12) Uani 1 1 d . . .
N6 N 0.4481(3) 0.4655(4) 0.7729(2) 0.0600(11) Uani 1 1 d . B .
O1 O 0.14653(18) 0.4965(3) 0.61898(13) 0.0348(6) Uani 1 1 d . . .
O2 O 0.2073(2) 0.7148(3) 0.58005(14) 0.0444(7) Uani 1 1 d . . .
O3 O 0.19147(18) 0.7737(3) 0.30660(13) 0.0314(6) Uani 1 1 d . . .
O4 O 0.2369(2) 0.5755(3) 0.24146(14) 0.0525(8) Uani 1 1 d . . .
O5 O 0.23609(17) 0.1270(2) 0.41262(13) 0.0317(6) Uani 1 1 d . . .
O1W O 0.0150(3) 0.2224(5) 0.5669(2) 0.0707(11) Uani 1 1 d . . .
H1B H 0.040(5) 0.306(7) 0.569(4) 0.106 Uiso 1 1 d . . .
H1A H 0.065(5) 0.167(7) 0.580(3) 0.106 Uiso 1 1 d . . .
O2W O 0.8206(3) 0.5308(4) 0.8968(2) 0.0711(11) Uani 1 1 d . . .
H2A H 0.807(5) 0.526(7) 0.850(3) 0.107 Uiso 1 1 d . . .
H2B H 0.819(4) 0.446(7) 0.919(3) 0.107 Uiso 1 1 d . . .

loop_
_atom_site_aniso_label
_atom_site_aniso_U_11
_atom_site_aniso_U_22
_atom_site_aniso_U_33
_atom_site_aniso_U_23
_atom_site_aniso_U_13
_atom_site_aniso_U_12
Cu1 0.0358(3) 0.0278(2) 0.0205(2) -0.00338(19) 0.00298(18) 0.00422(19)
C1 0.034(2) 0.0298(18) 0.0198(18) -0.0026(15) 0.0031(16) 0.0019(16)
C2 0.037(2) 0.0213(17) 0.0237(18) 0.0020(15) 0.0027(15) 0.0040(15)
C3 0.0263(19) 0.0295(19) 0.0213(18) 0.0041(15) 0.0028(15) 0.0018(15)
C5 0.0278(19) 0.0226(17) 0.029(2) -0.0004(15) 0.0021(15) 0.0056(14)
C4 0.036(2) 0.0309(19) 0.0186(17) -0.0060(16) 0.0052(15) 0.0057(16)
C6 0.035(2) 0.0267(18) 0.0205(18) 0.0039(15) 0.0025(15) 0.0045(15)
C7 0.036(2) 0.034(2) 0.0219(19) -0.0005(17) -0.0004(16) 0.0047(16)
C8 0.030(2) 0.037(2) 0.0245(19) 0.0019(17) 0.0037(16) 0.0008(16)
C9 0.049(2) 0.0228(17) 0.026(2) 0.0011(16) 0.0016(18) 0.0029(17)
C10 0.039(2) 0.041(2) 0.0202(19) 0.0000(17) 0.0024(16) 0.0042(18)
C11 0.040(2) 0.0276(19) 0.028(2) -0.0054(16) 0.0067(17) 0.0047(17)
C12 0.067(3) 0.061(3) 0.051(3) -0.009(2) -0.005(2) 0.029(3)
C13 0.041(3) 0.045(2) 0.072(3) -0.007(2) -0.001(2) 0.011(2)
C14 0.033(3) 0.083(4) 0.176(7) 0.034(4) -0.013(4) 0.000(3)
C15 0.064(7) 0.094(8) 0.150(9) -0.012(7) -0.039(7) -0.001(6)
C16 0.065(7) 0.097(8) 0.151(9) -0.005(7) -0.023(6) 0.006(6)
C15' 0.046(6) 0.082(8) 0.137(9) -0.009(7) -0.017(6) 0.004(5)
C16' 0.056(7) 0.083(8) 0.135(9) -0.016(7) -0.015(6) 0.010(5)
C17 0.158(9) 0.200(11) 0.133(9) 0.028(8) -0.013(7) 0.026(9)
C18 0.082(5) 0.271(12) 0.068(5) 0.003(6) -0.011(4) 0.050(7)
N1 0.0361(17) 0.0271(15) 0.0210(15) -0.0020(13) 0.0024(13) 0.0009(13)
N2 0.0399(18) 0.0329(16) 0.0219(15) -0.0040(13) 0.0043(13) 0.0064(14)
N3 0.0342(17) 0.0298(16) 0.0238(16) -0.0016(13) 0.0041(14) 0.0022(13)
N4 0.0393(19) 0.0383(18) 0.0332(18) -0.0024(15) 0.0092(15) 0.0075(15)
N5 0.075(3) 0.071(3) 0.070(3) -0.006(2) 0.008(2) 0.037(2)
N6 0.036(2) 0.052(2) 0.092(3) 0.012(2) 0.007(2) 0.0112(18)
O1 0.0515(17) 0.0316(13) 0.0222(13) -0.0020(11) 0.0080(12) 0.0030(12)
O2 0.0662(19) 0.0321(15) 0.0365(16) -0.0109(12) 0.0131(14) -0.0048(13)
O3 0.0431(15) 0.0257(13) 0.0249(13) 0.0045(11) 0.0011(11) -0.0030(11)
O4 0.085(2) 0.0518(18) 0.0233(15) 0.0057(13) 0.0191(15) 0.0225(15)
O5 0.0388(15) 0.0227(12) 0.0331(14) -0.0041(11) 0.0004(11) 0.0065(11)
O1W 0.056(2) 0.077(3) 0.081(3) -0.006(2) 0.018(2) -0.0033(18)
O2W 0.114(3) 0.0437(19) 0.056(2) -0.0121(18) 0.009(2) -0.017(2)

loop_
_atom_type_symbol
_atom_type_description
_atom_type_scat_dispersion_real
_atom_type_scat_dispersion_imag
_atom_type_scat_source
C C 0.0033 0.0016 'International Tables Vol C Tables 4.2.6.8 and 6.1.1.4'
H H 0.0000 0.0000 'International Tables Vol C Tables 4.2.6.8 and 6.1.1.4'
N N 0.0061 0.0033 'International Tables Vol C Tables 4.2.6.8 and 6.1.1.4'
O O 0.0106 0.0060 'International Tables Vol C Tables 4.2.6.8 and 6.1.1.4'
Cu Cu 0.3201 1.2651 'International Tables Vol C Tables 4.2.6.8 and 6.1.1.4'

loop_
_geom_angle_atom_site_label_1
_geom_angle_atom_site_label_2
_geom_angle_atom_site_label_3
_geom_angle
_geom_angle_site_symmetry_1
_geom_angle_site_symmetry_3
O3 Cu1 N4 89.22(12) 4_576 .
O3 Cu1 O1 176.60(10) 4_576 .
N4 Cu1 O1 88.25(12) . .
O3 Cu1 N3 88.30(11) 4_576 3_566
N4 Cu1 N3 173.98(12) . 3_566
O1 Cu1 N3 93.99(11) . 3_566
C6 C1 C2 119.6(3) . .
C6 C1 C7 122.2(3) . .
C2 C1 C7 118.1(3) . .
C3 C2 C1 120.8(3) . .
C3 C2 H2 119.6 . .
C1 C2 H2 119.6 . .
C2 C3 C4 119.5(3) . .
C2 C3 C8 122.0(3) . .
C4 C3 C8 118.5(3) . .
C4 C5 C6 120.9(3) . .
C4 C5 O5 118.0(3) . .
C6 C5 O5 121.1(3) . .
C5 C4 C3 119.7(3) . .
C5 C4 H4 120.1 . .
C3 C4 H4 120.1 . .
C1 C6 C5 119.4(3) . .
C1 C6 H6 120.3 . .
C5 C6 H6 120.3 . .
O2 C7 O1 123.2(3) . .
O2 C7 C1 119.4(3) . .
O1 C7 C1 117.4(3) . .
O4 C8 O3 123.9(3) . .
O4 C8 C3 119.9(3) . .
O3 C8 C3 116.2(3) . .
O5 C9 N1 111.6(3) . .
O5 C9 H9A 109.3 . .
N1 C9 H9A 109.3 . .
O5 C9 H9B 109.3 . .
N1 C9 H9B 109.3 . .
H9A C9 H9B 108.0 . .
N2 C10 N3 114.9(3) . .
N2 C10 H10 122.5 . .
N3 C10 H10 122.5 . .
N3 C11 N1 110.1(3) . .
N3 C11 H11 125.0 . .
N1 C11 H11 125.0 . .
N5 C12 N4 114.2(4) . .
N5 C12 H12 122.9 . .
N4 C12 H12 122.9 . .
N6 C13 N4 111.2(4) . .
N6 C13 H13 124.4 . .
N4 C13 H13 124.4 . .
N6 C14 C15' 110.8(6) . .
N6 C14 C15 111.6(7) . .
C15' C14 C15 31.6(6) . .
N6 C14 H14A 109.3 . .
C15' C14 H14A 133.0 . .
C15 C14 H14A 109.3 . .
N6 C14 H14B 109.3 . .
C15' C14 H14B 80.6 . .
C15 C14 H14B 109.3 . .
H14A C14 H14B 108.0 . .
C16 C15 C14 108.9(15) . .
C16 C15 H15A 109.9 . .
C14 C15 H15A 109.9 . .
C16 C15 H15B 109.9 . .
C14 C15 H15B 109.9 . .
H15A C15 H15B 108.3 . .
C15 C16 C17 96.9(15) . .
C15 C16 H16A 112.4 . .
C17 C16 H16A 112.4 . .
C15 C16 H16B 112.4 . .
C17 C16 H16B 112.4 . .
H16A C16 H16B 109.9 . .
C16' C15' C14 108.0(12) . .
C16' C15' H15C 110.1 . .
C14 C15' H15C 110.1 . .
C16' C15' H15D 110.1 . .
C14 C15' H15D 110.1 . .
H15C C15' H15D 108.4 . .
C15' C16' C17 109.1(11) . .
C15' C16' H16C 109.9 . .
C17 C16' H16C 109.9 . .
C15' C16' H16D 109.9 . .
C17 C16' H16D 109.9 . .
H16C C16' H16D 108.3 . .
C18 C17 C16' 118.1(10) . .
C18 C17 C16 86.9(8) . .
C16' C17 C16 36.9(6) . .
C18 C17 H17A 114.2 . .
C16' C17 H17A 112.5 . .
C16 C17 H17A 114.2 . .
C18 C17 H17B 114.2 . .
C16' C17 H17B 82.7 . .
C16 C17 H17B 114.2 . .
H17A C17 H17B 111.3 . .
C17 C18 C18 112.2(10) . 3_657
C17 C18 H18A 109.2 . .
C18 C18 H18A 109.2 3_657 .
C17 C18 H18B 109.2 . .
C18 C18 H18B 109.2 3_657 .
H18A C18 H18B 107.9 . .
C11 N1 N2 109.8(3) . .
C11 N1 C9 127.6(3) . .
N2 N1 C9 121.7(3) . .
C10 N2 N1 102.1(3) . .
C11 N3 C10 103.0(3) . .
C11 N3 Cu1 128.4(2) . 3_566
C10 N3 Cu1 127.4(2) . 3_566
C13 N4 C12 102.4(4) . .
C13 N4 Cu1 127.9(3) . .
C12 N4 Cu1 129.6(3) . .
C12 N5 N6 103.4(4) . .
C13 N6 N5 108.8(4) . .
C13 N6 C14 128.0(5) . .
N5 N6 C14 123.1(4) . .
C7 O1 Cu1 107.1(2) . .
C8 O3 Cu1 115.7(2) . 4_575
C5 O5 C9 112.6(2) . .
H1B O1W H1A 100(6) . .
H2A O2W H2B 115(6) . .

loop_
_geom_bond_atom_site_label_1
_geom_bond_atom_site_label_2
_geom_bond_distance
_geom_bond_site_symmetry_2
Cu1 O3 1.964(2) 4_576
Cu1 N4 1.984(3) .
Cu1 O1 2.001(2) .
Cu1 N3 2.012(3) 3_566
C1 C6 1.386(5) .
C1 C2 1.387(5) .
C1 C7 1.511(5) .
C2 C3 1.377(5) .
C2 H2 0.9300 .
C3 C4 1.392(4) .
C3 C8 1.508(5) .
C5 C4 1.375(5) .
C5 C6 1.388(5) .
C5 O5 1.390(4) .
C4 H4 0.9300 .
C6 H6 0.9300 .
C7 O2 1.232(4) .
C7 O1 1.284(4) .
C8 O4 1.224(4) .
C8 O3 1.283(4) .
C9 O5 1.411(4) .
C9 N1 1.450(4) .
C9 H9A 0.9700 .
C9 H9B 0.9700 .
C10 N2 1.306(4) .
C10 N3 1.357(4) .
C10 H10 0.9300 .
C11 N3 1.319(4) .
C11 N1 1.326(4) .
C11 H11 0.9300 .
C12 N5 1.303(6) .
C12 N4 1.348(5) .
C12 H12 0.9300 .
C13 N6 1.314(5) .
C13 N4 1.316(5) .
C13 H13 0.9300 .
C14 N6 1.476(6) .
C14 C15' 1.525(10) .
C14 C15 1.65(2) .
C14 H14A 0.9700 .
C14 H14B 0.9700 .
C15 C16 1.350(9) .
C15 H15A 0.9700 .
C15 H15B 0.9700 .
C16 C17 1.69(2) .
C16 H16A 0.9700 .
C16 H16B 0.9700 .
C15' C16' 1.380(9) .
C15' H15C 0.9700 .
C15' H15D 0.9700 .
C16' C17 1.666(18) .
C16' H16C 0.9700 .
C16' H16D 0.9700 .
C17 C18 1.487(12) .
C17 H17A 0.9700 .
C17 H17B 0.9700 .
C18 C18 1.542(16) 3_657
C18 H18A 0.9700 .
C18 H18B 0.9700 .
N1 N2 1.370(4) .
N3 Cu1 2.012(3) 3_566
N5 N6 1.350(5) .
O3 Cu1 1.964(2) 4_575
O1W H1B 0.81(6) .
O1W H1A 0.85(6) .
O2W H2A 0.86(6) .
O2W H2B 0.84(6) .

loop_
_geom_hbond_atom_site_label_D
_geom_hbond_atom_site_label_H
_geom_hbond_atom_site_label_A
_geom_hbond_distance_DH
_geom_hbond_distance_HA
_geom_hbond_distance_DA
_geom_hbond_angle_DHA
_geom_hbond_site_symmetry_A
O1W H1B O1 0.81(6) 2.33(6) 3.082(4) 156(6) .
O1W H1A O2W 0.85(6) 1.97(6) 2.821(5) 175(6) 2_646
O2W H2A O4 0.86(6) 1.93(6) 2.734(4) 155(6) 3_666
O2W H2B O2 0.84(6) 2.05(6) 2.814(4) 151(6) 2_646

loop_
_geom_torsion_atom_site_label_1
_geom_torsion_atom_site_label_2
_geom_torsion_atom_site_label_3
_geom_torsion_atom_site_label_4
_geom_torsion
_geom_torsion_site_symmetry_1
_geom_torsion_site_symmetry_4
C6 C1 C2 C3 0.8(5) . .
C7 C1 C2 C3 179.8(3) . .
C1 C2 C3 C4 -1.1(5) . .
C1 C2 C3 C8 176.3(3) . .
C6 C5 C4 C3 -1.4(5) . .
O5 C5 C4 C3 177.1(3) . .
C2 C3 C4 C5 1.4(5) . .
C8 C3 C4 C5 -176.0(3) . .
C2 C1 C6 C5 -0.8(5) . .
C7 C1 C6 C5 -179.7(3) . .
C4 C5 C6 C1 1.1(5) . .
O5 C5 C6 C1 -177.3(3) . .
C6 C1 C7 O2 154.7(3) . .
C2 C1 C7 O2 -24.2(5) . .
C6 C1 C7 O1 -25.3(5) . .
C2 C1 C7 O1 155.7(3) . .
C2 C3 C8 O4 174.7(3) . .
C4 C3 C8 O4 -8.0(5) . .
C2 C3 C8 O3 -6.2(5) . .
C4 C3 C8 O3 171.1(3) . .
N6 C14 C15 C16 65.9(16) . .
C15' C14 C15 C16 -29.1(12) . .
C14 C15 C16 C17 -178.6(10) . .
N6 C14 C15' C16' -66.3(14) . .
C15 C14 C15' C16' 31.3(12) . .
C14 C15' C16' C17 -170.7(10) . .
C15' C16' C17 C18 -68.8(17) . .
C15' C16' C17 C16 -33.2(11) . .
C15 C16 C17 C18 -177.5(13) . .
C15 C16 C17 C16' 33.5(10) . .
C16' C17 C18 C18 -165.5(9) . 3_657
C16 C17 C18 C18 174.0(9) . 3_657
N3 C11 N1 N2 1.2(4) . .
N3 C11 N1 C9 171.1(3) . .
O5 C9 N1 C11 -97.4(4) . .
O5 C9 N1 N2 71.4(4) . .
N3 C10 N2 N1 -0.2(4) . .
C11 N1 N2 C10 -0.6(4) . .
C9 N1 N2 C10 -171.2(3) . .
N1 C11 N3 C10 -1.3(4) . .
N1 C11 N3 Cu1 167.0(2) . 3_566
N2 C10 N3 C11 0.9(4) . .
N2 C10 N3 Cu1 -167.5(2) . 3_566
N6 C13 N4 C12 0.6(5) . .
N6 C13 N4 Cu1 -178.2(3) . .
N5 C12 N4 C13 -0.4(5) . .
N5 C12 N4 Cu1 178.4(3) . .
O3 Cu1 N4 C13 -17.9(4) 4_576 .
O1 Cu1 N4 C13 159.8(4) . .
N3 Cu1 N4 C13 47.8(13) 3_566 .
O3 Cu1 N4 C12 163.6(4) 4_576 .
O1 Cu1 N4 C12 -18.7(4) . .
N3 Cu1 N4 C12 -130.7(11) 3_566 .
N4 C12 N5 N6 0.1(6) . .
N4 C13 N6 N5 -0.6(5) . .
N4 C13 N6 C14 -177.2(4) . .
C12 N5 N6 C13 0.3(5) . .
C12 N5 N6 C14 177.1(4) . .
C15' C14 N6 C13 112.3(8) . .
C15 C14 N6 C13 78.3(8) . .
C15' C14 N6 N5 -63.9(9) . .
C15 C14 N6 N5 -97.8(8) . .
O2 C7 O1 Cu1 -13.2(4) . .
C1 C7 O1 Cu1 166.8(2) . .
O3 Cu1 O1 C7 -45.5(17) 4_576 .
N4 Cu1 O1 C7 -87.6(2) . .
N3 Cu1 O1 C7 86.8(2) 3_566 .
O4 C8 O3 Cu1 10.1(5) . 4_575
C3 C8 O3 Cu1 -168.9(2) . 4_575
C4 C5 O5 C9 -102.8(4) . .
C6 C5 O5 C9 75.7(4) . .
N1 C9 O5 C5 53.8(4) . .
